data_4117876
loop_
_publ_author_name
'Brett VanVeller'
'Derek J. Schipper'
'Timothy M. Swager'

_publ_section_title
;
 Polycyclic Aromatic Triptycenes: Oxygen Substitution Cyclization
 Strategies
;
_journal_name_full 'Journal of the American Chemical Society'
_journal_page_first 7282
_journal_page_last 7285
_journal_paper_doi 10.1021/ja3018253
_journal_volume 134
_journal_year 2012
_chemical_formula_sum 'C34 H22 O4'
_chemical_formula_weight 494.52
_chemical_name_systematic
; 
 ? 
;
_space_group_IT_number 61
_symmetry_cell_setting orthorhombic
_symmetry_space_group_name_Hall '-P 2ac 2ab'
_symmetry_space_group_name_H-M 'P b c a'
_atom_sites_solution_hydrogens geom
_atom_sites_solution_primary direct
_atom_sites_solution_secondary difmap
_audit_creation_method SHELXL-97
_cell_angle_alpha 90.00
_cell_angle_beta 90.00
_cell_angle_gamma 90.00
_cell_formula_units_Z 8
_cell_length_a 16.4875(5)
_cell_length_b 16.8851(5)
_cell_length_c 17.0029(4)
_cell_measurement_reflns_used 9981
_cell_measurement_temperature 100(2)
_cell_measurement_theta_max 68.53
_cell_measurement_theta_min 5.24
_cell_volume 4733.5(2)
_computing_cell_refinement 'SAINT 7.46A (Bruker-AXS, 2009)'
_computing_data_collection 'APEX2 v2009.9.0 (Bruker-AXS, 2009)'
_computing_data_reduction 'SAINT 7.46A (Bruker-AXS, 2009)'
_computing_molecular_graphics 'Bruker SHELXTL'
_computing_publication_material 'Bruker SHELXTL'
_computing_structure_refinement 'SHELXL-97 (Sheldrick, 2008)'
_computing_structure_solution 'SHELXS-97 (Sheldrick, 2008)'
_diffrn_ambient_temperature 100(2)
_diffrn_detector_area_resol_mean 8.3
_diffrn_measured_fraction_theta_full 1.000
_diffrn_measured_fraction_theta_max 1.000
_diffrn_measurement_device_type 'Bruker Smart APEX CCD'
_diffrn_measurement_method '\f and \w scans'
_diffrn_radiation_monochromator graphite
_diffrn_radiation_source 'fine-focus sealed tube'
_diffrn_radiation_type CuK\a
_diffrn_radiation_wavelength 1.54178
_diffrn_reflns_av_R_equivalents 0.0860
_diffrn_reflns_av_sigmaI/netI 0.0340
_diffrn_reflns_limit_h_max 20
_diffrn_reflns_limit_h_min -18
_diffrn_reflns_limit_k_max 20
_diffrn_reflns_limit_k_min -20
_diffrn_reflns_limit_l_max 20
_diffrn_reflns_limit_l_min -20
_diffrn_reflns_number 95483
_diffrn_reflns_theta_full 69.31
_diffrn_reflns_theta_max 69.31
_diffrn_reflns_theta_min 4.56
_exptl_absorpt_coefficient_mu 0.725
_exptl_absorpt_correction_T_max 0.8991
_exptl_absorpt_correction_T_min 0.8991
_exptl_absorpt_correction_type multi-scan
_exptl_absorpt_process_details 'SADABS (Sheldrick, 2009)'
_exptl_crystal_colour colourless
_exptl_crystal_density_diffrn 1.388
_exptl_crystal_description block
_exptl_crystal_F_000 2064
_exptl_crystal_size_max 0.15
_exptl_crystal_size_mid 0.15
_exptl_crystal_size_min 0.15
_refine_diff_density_max 0.010
_refine_diff_density_min -0.008
_refine_diff_density_rms 0.002
_refine_ls_extinction_method none
_refine_ls_goodness_of_fit_ref 1.098
_refine_ls_hydrogen_treatment constr
_refine_ls_matrix_type full
_refine_ls_number_parameters 688
_refine_ls_number_reflns 4427
_refine_ls_number_restraints 1188
_refine_ls_restrained_S_all 0.971
_refine_ls_R_factor_all 0.0899
_refine_ls_R_factor_gt 0.0734
_refine_ls_shift/su_max 0.021
_refine_ls_shift/su_mean 0.001
_refine_ls_structure_factor_coef Fsqd
_refine_ls_weighting_details 'calc w=1/[\s^2^(Fo^2^)+(0.1400P)^2^+0.0069P] where P=(Fo^2^+2Fc^2^)/3'
_refine_ls_weighting_scheme calc
_refine_ls_wR_factor_gt 0.2573
_refine_ls_wR_factor_ref 0.2715
_reflns_number_gt 3361
_reflns_number_total 4427
_reflns_threshold_expression >2sigma(I)
_cod_data_source_file ja3018253_si_003.cif
_cod_data_source_block d11038
_cod_database_code 4117876

loop_
_symmetry_equiv_pos_as_xyz
'x, y, z'
'-x+1/2, -y, z+1/2'
'-x, y+1/2, -z+1/2'
'x+1/2, -y+1/2, -z'
'-x, -y, -z'
'x-1/2, y, -z-1/2'
'x, -y-1/2, z-1/2'
'-x-1/2, y-1/2, z'

loop_
_atom_site_label
_atom_site_type_symbol
_atom_site_fract_x
_atom_site_fract_y
_atom_site_fract_z
_atom_site_U_iso_or_equiv
_atom_site_adp_type
_atom_site_occupancy
_atom_site_symmetry_multiplicity
_atom_site_calc_flag
_atom_site_refinement_flags
_atom_site_disorder_assembly
_atom_site_disorder_group
O1 O 0.76878(14) 0.20206(15) 0.56012(13) 0.0472(17) Uani 0.838(3) 1 d PDU A 1
C1 C 0.68775(19) 0.2289(2) 0.56362(18) 0.0428(17) Uani 0.838(3) 1 d PDU A 1
C2 C 0.6284(2) 0.1735(2) 0.5225(2) 0.0418(17) Uani 0.838(3) 1 d PDU A 1
C3 C 0.6457(2) 0.1026(2) 0.4863(2) 0.0460(17) Uani 0.838(3) 1 d PDU A 1
H3 H 0.6995 0.0824 0.4860 0.055 Uiso 0.838(3) 1 calc PR A 1
C4 C 0.5829(2) 0.0608(2) 0.4501(2) 0.0497(18) Uani 0.838(3) 1 d PDU A 1
H4 H 0.5943 0.0122 0.4241 0.060 Uiso 0.838(3) 1 calc PR A 1
C5 C 0.5039(2) 0.0893(2) 0.4516(2) 0.0495(17) Uani 0.838(3) 1 d PDU A 1
H5 H 0.4616 0.0600 0.4273 0.059 Uiso 0.838(3) 1 calc PR A 1
C6 C 0.4867(2) 0.1608(2) 0.48882(19) 0.0453(17) Uani 0.838(3) 1 d PDU A 1
H6 H 0.4328 0.1806 0.4900 0.054 Uiso 0.838(3) 1 calc PR A 1
C7 C 0.54877(19) 0.20246(18) 0.52392(18) 0.0406(17) Uani 0.838(3) 1 d PDU A 1
C8 C 0.5407(2) 0.2819(2) 0.56651(19) 0.0439(17) Uani 0.838(3) 1 d PDU A 1
O4 O 0.45906(15) 0.30892(15) 0.56563(13) 0.0499(17) Uani 0.838(3) 1 d PDU A 1
C9 C 0.5987(2) 0.3372(2) 0.52293(19) 0.0444(17) Uani 0.838(3) 1 d PDU A 1
C10 C 0.5776(2) 0.4075(2) 0.4864(2) 0.0520(17) Uani 0.838(3) 1 d PDU A 1
H10 H 0.5234 0.4265 0.4881 0.062 Uiso 0.838(3) 1 calc PR A 1
C11 C 0.6375(3) 0.4497(2) 0.4471(2) 0.0569(18) Uani 0.838(3) 1 d PDU A 1
H11 H 0.6242 0.4980 0.4215 0.068 Uiso 0.838(3) 1 calc PR A 1
C12 C 0.7160(3) 0.4222(2) 0.4448(2) 0.0574(18) Uani 0.838(3) 1 d PDU A 1
H12 H 0.7562 0.4517 0.4175 0.069 Uiso 0.838(3) 1 calc PR A 1
C13 C 0.7376(2) 0.3508(2) 0.4825(2) 0.0502(17) Uani 0.838(3) 1 d PDU A 1
H13 H 0.7919 0.3321 0.4812 0.060 Uiso 0.838(3) 1 calc PR A 1
C14 C 0.6781(2) 0.3086(2) 0.52119(19) 0.0439(17) Uani 0.838(3) 1 d PDU A 1
C15 C 0.8085(2) 0.1778(2) 0.62847(19) 0.0433(17) Uani 0.838(3) 1 d PDU A 1
C16 C 0.8839(2) 0.1448(2) 0.6168(2) 0.0456(17) Uani 0.838(3) 1 d PDU A 1
H16 H 0.9043 0.1393 0.5648 0.055 Uiso 0.838(3) 1 calc PR A 1
C17 C 0.9309(3) 0.1194(4) 0.6800(3) 0.0473(18) Uani 0.838(3) 1 d PDU A 1
H17 H 0.9829 0.0966 0.6715 0.057 Uiso 0.838(3) 1 calc PR A 1
C18 C 0.9002(3) 0.1279(5) 0.7560(2) 0.0418(18) Uani 0.838(3) 1 d PDU A 1
O2 O 0.9411(4) 0.1059(6) 0.8230(2) 0.050(2) Uani 0.838(3) 1 d PDU A 1
C19 C 0.8247(2) 0.1610(2) 0.7673(2) 0.0409(17) Uani 0.838(3) 1 d PDU A 1
H19 H 0.8047 0.1667 0.8193 0.049 Uiso 0.838(3) 1 calc PR A 1
C20 C 0.77689(19) 0.18633(19) 0.70450(19) 0.0412(17) Uani 0.838(3) 1 d PDU A 1
C21 C 0.6964(2) 0.2217(3) 0.7146(2) 0.0423(17) Uani 0.838(3) 1 d PDU A 1
C22 C 0.6562(2) 0.23761(19) 0.78583(19) 0.0418(17) Uani 0.838(3) 1 d PDU A 1
H22 H 0.6828 0.2262 0.8341 0.050 Uiso 0.838(3) 1 calc PR A 1
C23 C 0.5787(2) 0.2696(2) 0.7872(2) 0.0423(17) Uani 0.838(3) 1 d PDU A 1
H23 H 0.5535 0.2799 0.8364 0.051 Uiso 0.838(3) 1 calc PR A 1
C24 C 0.5367(2) 0.28702(19) 0.71733(19) 0.0411(17) Uani 0.838(3) 1 d PDU A 1
C25 C 0.4550(2) 0.32099(19) 0.7105(2) 0.0411(17) Uani 0.838(3) 1 d PDU A 1
C26 C 0.4092(2) 0.3454(2) 0.7744(2) 0.0425(17) Uani 0.838(3) 1 d PDU A 1
H26 H 0.4310 0.3395 0.8258 0.051 Uiso 0.838(3) 1 calc PR A 1
C27 C 0.3331(3) 0.3779(4) 0.7659(2) 0.0442(18) Uani 0.838(3) 1 d PDU A 1
O3 O 0.2953(2) 0.4014(2) 0.83428(18) 0.0519(18) Uani 0.838(3) 1 d PDU A 1
C28 C 0.2980(3) 0.3828(4) 0.6917(3) 0.0467(19) Uani 0.838(3) 1 d PDU A 1
H28 H 0.2447 0.4031 0.6854 0.056 Uiso 0.838(3) 1 calc PR A 1
C29 C 0.3428(2) 0.3574(2) 0.6267(2) 0.0479(17) Uani 0.838(3) 1 d PDU A 1
H29 H 0.3194 0.3599 0.5758 0.057 Uiso 0.838(3) 1 calc PR A 1
C30 C 0.4205(2) 0.32861(19) 0.63553(19) 0.0437(17) Uani 0.838(3) 1 d PDU A 1
C31 C 0.65459(19) 0.24085(19) 0.64618(19) 0.0413(17) Uani 0.838(3) 1 d PDU A 1
C32 C 0.5768(2) 0.26972(19) 0.64764(19) 0.0428(17) Uani 0.838(3) 1 d PDU A 1
C33 C 1.0194(2) 0.0712(2) 0.8127(2) 0.0489(17) Uani 0.838(3) 1 d PDU A 1
H33A H 1.0420 0.0573 0.8642 0.073 Uiso 0.838(3) 1 calc PR A 1
H33B H 1.0553 0.1092 0.7865 0.073 Uiso 0.838(3) 1 calc PR A 1
H33C H 1.0146 0.0234 0.7805 0.073 Uiso 0.838(3) 1 calc PR A 1
C34 C 0.2209(2) 0.4439(2) 0.8260(2) 0.0562(18) Uani 0.838(3) 1 d PDU A 1
H34A H 0.2000 0.4577 0.8782 0.084 Uiso 0.838(3) 1 calc PR A 1
H34B H 0.1812 0.4107 0.7985 0.084 Uiso 0.838(3) 1 calc PR A 1
H34C H 0.2305 0.4923 0.7957 0.084 Uiso 0.838(3) 1 calc PR A 1
O1A O 0.7781(7) 0.1909(8) 0.9382(6) 0.053(3) Uani 0.162(3) 1 d PDU A 2
C1A C 0.6990(7) 0.2214(7) 0.9354(7) 0.041(3) Uani 0.162(3) 1 d PDU A 2
C2A C 0.6938(7) 0.3005(7) 0.9793(9) 0.038(3) Uani 0.162(3) 1 d PDU A 2
C3A C 0.7552(9) 0.3417(8) 1.0140(9) 0.045(3) Uani 0.162(3) 1 d PDU A 2
H3A H 0.8088 0.3210 1.0124 0.054 Uiso 0.162(3) 1 calc PR A 2
C4A C 0.7410(10) 0.4136(9) 1.0517(11) 0.056(4) Uani 0.162(3) 1 d PDU A 2
H4A H 0.7840 0.4423 1.0756 0.067 Uiso 0.162(3) 1 calc PR A 2
C5A C 0.6624(10) 0.4419(10) 1.0532(11) 0.058(4) Uani 0.162(3) 1 d PDU A 2
H5A H 0.6512 0.4896 1.0808 0.070 Uiso 0.162(3) 1 calc PR A 2
C6A C 0.5995(11) 0.4027(9) 1.0158(12) 0.054(4) Uani 0.162(3) 1 d PDU A 2
H6A H 0.5462 0.4243 1.0160 0.065 Uiso 0.162(3) 1 calc PR A 2
C7A C 0.6153(7) 0.3319(7) 0.9783(10) 0.039(3) Uani 0.162(3) 1 d PDU A 2
C8A C 0.5553(7) 0.2779(7) 0.9359(7) 0.041(3) Uani 0.162(3) 1 d PDU A 2
O4A O 0.4754(6) 0.3077(8) 0.9383(7) 0.052(3) Uani 0.162(3) 1 d PDU A 2
C9A C 0.5608(7) 0.1978(7) 0.9784(9) 0.039(3) Uani 0.162(3) 1 d PDU A 2
C10A C 0.4984(9) 0.1575(8) 1.0154(9) 0.047(3) Uani 0.162(3) 1 d PDU A 2
H10A H 0.4451 0.1788 1.0156 0.056 Uiso 0.162(3) 1 calc PR A 2
C11A C 0.5147(11) 0.0848(9) 1.0526(12) 0.063(4) Uani 0.162(3) 1 d PDU A 2
H11A H 0.4722 0.0554 1.0765 0.075 Uiso 0.162(3) 1 calc PR A 2
C12A C 0.5931(11) 0.0569(10) 1.0541(11) 0.062(4) Uani 0.162(3) 1 d PDU A 2
H12A H 0.6049 0.0097 1.0823 0.074 Uiso 0.162(3) 1 calc PR A 2
C13A C 0.6561(11) 0.0965(9) 1.0149(11) 0.059(4) Uani 0.162(3) 1 d PDU A 2
H13A H 0.7091 0.0746 1.0132 0.071 Uiso 0.162(3) 1 calc PR A 2
C14A C 0.6394(8) 0.1680(7) 0.9789(10) 0.043(3) Uani 0.162(3) 1 d PDU A 2
C15A C 0.8184(8) 0.1714(10) 0.8678(7) 0.045(3) Uani 0.162(3) 1 d PDU A 2
C16A C 0.8936(8) 0.1392(11) 0.8779(9) 0.046(3) Uani 0.162(3) 1 d PDU A 2
H16A H 0.9146 0.1334 0.9297 0.056 Uiso 0.162(3) 1 calc PR A 2
C17A C 0.940(2) 0.115(4) 0.8145(13) 0.042(4) Uani 0.162(3) 1 d PDU A 2
H17A H 0.9924 0.0925 0.8228 0.050 Uiso 0.162(3) 1 calc PR A 2
C18A C 0.9095(16) 0.123(3) 0.7383(12) 0.042(3) Uani 0.162(3) 1 d PDU A 2
O2A O 0.9512(12) 0.1039(16) 0.6710(11) 0.051(4) Uani 0.162(3) 1 d PDU A 2
C19A C 0.8360(9) 0.1589(11) 0.7294(9) 0.041(3) Uani 0.162(3) 1 d PDU A 2
H19A H 0.8174 0.1700 0.6777 0.050 Uiso 0.162(3) 1 calc PR A 2
C20A C 0.7874(8) 0.1804(10) 0.7925(8) 0.041(3) Uani 0.162(3) 1 d PDU A 2
C21A C 0.7068(8) 0.2157(9) 0.7834(8) 0.041(3) Uani 0.162(3) 1 d PDU A 2
C22A C 0.6670(10) 0.2345(14) 0.7131(10) 0.041(3) Uani 0.162(3) 1 d PDU A 2
H22A H 0.6940 0.2269 0.6643 0.050 Uiso 0.162(3) 1 calc PR A 2
C23A C 0.5882(9) 0.2641(9) 0.7141(8) 0.041(3) Uani 0.162(3) 1 d PDU A 2
H23A H 0.5602 0.2706 0.6657 0.050 Uiso 0.162(3) 1 calc PR A 2
C24A C 0.5488(10) 0.2847(13) 0.7842(8) 0.043(3) Uani 0.162(3) 1 d PDU A 2
C25A C 0.4668(7) 0.3178(9) 0.7936(7) 0.039(3) Uani 0.162(3) 1 d PDU A 2
C26A C 0.4191(9) 0.3405(11) 0.7311(10) 0.040(3) Uani 0.162(3) 1 d PDU A 2
H26A H 0.4393 0.3333 0.6793 0.048 Uiso 0.162(3) 1 calc PR A 2
C27A C 0.3432(13) 0.3734(19) 0.7409(10) 0.040(3) Uani 0.162(3) 1 d PDU A 2
O3A O 0.3045(12) 0.3964(16) 0.6727(10) 0.047(4) Uani 0.162(3) 1 d PDU A 2
C28A C 0.3096(12) 0.3821(16) 0.8153(11) 0.042(4) Uani 0.162(3) 1 d PDU A 2
H28A H 0.2563 0.4021 0.8228 0.050 Uiso 0.162(3) 1 calc PR A 2
C29A C 0.3588(8) 0.3596(10) 0.8788(8) 0.042(3) Uani 0.162(3) 1 d PDU A 2
H29A H 0.3385 0.3664 0.9307 0.051 Uiso 0.162(3) 1 calc PR A 2
C30A C 0.4352(8) 0.3280(10) 0.8691(7) 0.044(3) Uani 0.162(3) 1 d PDU A 2
C31A C 0.6658(8) 0.2354(9) 0.8526(7) 0.044(3) Uani 0.162(3) 1 d PDU A 2
C32A C 0.5883(8) 0.2634(9) 0.8537(7) 0.044(3) Uani 0.162(3) 1 d PDU A 2
C33A C 1.0274(10) 0.0658(10) 0.6804(10) 0.049(4) Uani 0.162(3) 1 d PDU A 2
H33D H 1.0500 0.0531 0.6287 0.073 Uiso 0.162(3) 1 calc PR A 2
H33E H 1.0201 0.0169 0.7107 0.073 Uiso 0.162(3) 1 calc PR A 2
H33F H 1.0646 0.1011 0.7086 0.073 Uiso 0.162(3) 1 calc PR A 2
C34A C 0.2241(10) 0.4309(9) 0.6833(9) 0.046(4) Uani 0.162(3) 1 d PDU A 2
H34D H 0.2012 0.4444 0.6318 0.069 Uiso 0.162(3) 1 calc PR A 2
H34E H 0.2284 0.4788 0.7154 0.069 Uiso 0.162(3) 1 calc PR A 2
H34F H 0.1888 0.3925 0.7097 0.069 Uiso 0.162(3) 1 calc PR A 2

loop_
_atom_site_aniso_label
_atom_site_aniso_U_11
_atom_site_aniso_U_22
_atom_site_aniso_U_33
_atom_site_aniso_U_23
_atom_site_aniso_U_13
_atom_site_aniso_U_12
O1 0.039(2) 0.065(2) 0.0377(19) 0.0009(11) 0.0001(9) 0.0029(10)
C1 0.039(2) 0.051(2) 0.038(2) -0.0004(12) 0.0002(12) -0.0026(12)
C2 0.044(2) 0.045(2) 0.036(2) 0.0023(13) 0.0014(13) -0.0026(12)
C3 0.049(2) 0.047(2) 0.042(2) 0.0029(13) 0.0020(14) 0.0017(14)
C4 0.062(3) 0.043(2) 0.044(2) 0.0006(13) 0.0019(15) -0.0039(14)
C5 0.054(2) 0.049(2) 0.045(2) 0.0040(13) -0.0034(14) -0.0120(14)
C6 0.047(2) 0.050(2) 0.039(2) 0.0047(13) -0.0015(13) -0.0051(13)
C7 0.043(2) 0.043(2) 0.036(2) 0.0041(11) -0.0011(12) -0.0044(11)
C8 0.044(2) 0.047(2) 0.041(2) 0.0010(12) -0.0042(12) 0.0013(12)
O4 0.048(2) 0.063(2) 0.0385(19) -0.0006(10) -0.0042(9) 0.0060(11)
C9 0.050(2) 0.045(2) 0.038(2) -0.0017(12) -0.0026(13) -0.0054(13)
C10 0.065(3) 0.048(2) 0.043(2) -0.0029(13) -0.0036(15) -0.0030(15)
C11 0.074(3) 0.049(2) 0.049(2) 0.0015(15) -0.0030(17) -0.0111(16)
C12 0.076(3) 0.051(2) 0.046(2) -0.0008(14) 0.0035(17) -0.0201(17)
C13 0.054(2) 0.054(2) 0.042(2) -0.0045(13) 0.0029(14) -0.0133(14)
C14 0.049(2) 0.047(2) 0.036(2) -0.0033(12) -0.0020(13) -0.0084(13)
C15 0.042(2) 0.049(2) 0.039(2) 0.0005(13) -0.0026(12) -0.0045(12)
C16 0.042(2) 0.053(2) 0.042(2) -0.0027(13) 0.0025(12) 0.0001(13)
C17 0.042(3) 0.054(3) 0.046(3) 0.0005(18) 0.0057(16) 0.0041(17)
C18 0.041(2) 0.043(2) 0.042(3) 0.000(2) -0.0003(16) -0.0021(15)
O2 0.048(2) 0.058(3) 0.045(2) 0.0021(17) -0.0027(13) 0.0085(16)
C19 0.042(2) 0.044(2) 0.037(2) 0.0008(16) 0.0027(14) -0.0030(13)
C20 0.039(2) 0.043(2) 0.042(2) -0.0004(12) 0.0024(11) -0.0052(12)
C21 0.041(2) 0.046(3) 0.040(2) 0.0015(14) -0.0016(13) -0.0033(16)
C22 0.041(2) 0.047(2) 0.038(2) 0.0008(12) -0.0027(12) 0.0017(13)
C23 0.042(2) 0.045(3) 0.039(2) -0.0008(13) 0.0016(13) 0.0005(15)
C24 0.041(2) 0.042(2) 0.041(2) -0.0013(12) 0.0004(12) -0.0002(12)
C25 0.041(2) 0.038(2) 0.043(2) 0.0019(13) -0.0018(12) -0.0037(13)
C26 0.041(2) 0.046(2) 0.041(2) 0.0003(14) -0.0035(13) -0.0021(12)
C27 0.043(2) 0.046(2) 0.043(3) 0.002(2) -0.0001(17) -0.0027(14)
O3 0.050(2) 0.059(3) 0.047(2) 0.0014(13) 0.0035(12) 0.0080(12)
C28 0.044(2) 0.048(3) 0.048(3) 0.004(2) -0.0024(17) 0.0018(17)
C29 0.055(2) 0.046(2) 0.043(2) 0.0017(13) -0.0054(14) 0.0041(14)
C30 0.048(2) 0.043(2) 0.040(2) 0.0003(12) -0.0013(12) 0.0015(13)
C31 0.041(2) 0.044(2) 0.038(2) -0.0014(12) 0.0005(11) -0.0013(12)
C32 0.046(2) 0.045(2) 0.038(2) -0.0011(12) -0.0025(12) -0.0011(13)
C33 0.046(2) 0.051(2) 0.049(2) 0.0011(14) -0.0028(14) 0.0048(14)
C34 0.050(2) 0.064(3) 0.055(3) 0.0084(17) 0.0056(16) 0.0116(16)
O1A 0.044(5) 0.070(7) 0.047(5) -0.001(5) 0.004(4) 0.022(4)
C1A 0.036(5) 0.040(5) 0.047(5) -0.002(4) 0.001(3) 0.009(4)
C2A 0.034(5) 0.034(5) 0.044(6) 0.003(4) -0.001(5) -0.001(3)
C3A 0.044(6) 0.046(6) 0.044(8) 0.006(5) -0.003(6) -0.010(5)
C4A 0.069(7) 0.045(7) 0.053(8) -0.001(6) 0.003(7) -0.022(6)
C5A 0.084(8) 0.039(7) 0.052(8) -0.006(6) 0.004(7) -0.004(6)
C6A 0.064(7) 0.040(7) 0.058(9) -0.006(6) 0.000(7) 0.014(5)
C7A 0.038(5) 0.031(5) 0.050(7) 0.000(5) 0.006(5) 0.004(4)
C8A 0.034(4) 0.042(5) 0.046(5) 0.002(4) 0.000(3) 0.004(4)
O4A 0.039(4) 0.072(7) 0.046(5) 0.002(5) -0.004(4) 0.017(4)
C9A 0.036(5) 0.034(5) 0.047(6) -0.004(4) -0.003(5) -0.005(4)
C10A 0.049(6) 0.044(6) 0.046(8) -0.004(5) 0.000(6) -0.015(5)
C11A 0.085(8) 0.046(7) 0.057(9) 0.003(6) 0.000(8) -0.018(7)
C12A 0.097(9) 0.037(7) 0.052(9) 0.003(6) -0.011(8) -0.007(6)
C13A 0.080(8) 0.042(7) 0.055(9) 0.006(6) 0.001(7) 0.017(6)
C14A 0.044(5) 0.031(5) 0.053(7) -0.001(5) -0.004(6) 0.003(4)
C15A 0.035(6) 0.055(7) 0.043(5) -0.001(6) 0.002(4) 0.009(5)
C16A 0.037(6) 0.060(8) 0.042(5) 0.007(6) 0.007(4) 0.013(5)
C17A 0.031(7) 0.054(9) 0.040(5) 0.000(7) 0.003(5) 0.002(6)
C18A 0.038(6) 0.047(7) 0.042(5) 0.001(7) -0.001(5) 0.001(5)
O2A 0.054(7) 0.056(9) 0.042(5) -0.003(6) 0.003(5) 0.005(6)
C19A 0.040(5) 0.043(6) 0.041(5) -0.001(6) -0.005(5) 0.000(5)
C20A 0.035(5) 0.042(6) 0.046(5) 0.001(5) -0.001(4) -0.003(5)
C21A 0.041(5) 0.037(6) 0.045(5) -0.004(5) -0.002(4) 0.003(5)
C22A 0.042(6) 0.037(7) 0.045(5) -0.003(5) -0.003(4) 0.006(6)
C23A 0.043(5) 0.037(6) 0.044(5) 0.003(5) -0.001(4) 0.007(5)
C24A 0.045(6) 0.039(7) 0.046(5) 0.002(5) 0.001(4) 0.008(6)
C25A 0.034(5) 0.038(6) 0.045(4) 0.003(5) 0.001(3) -0.004(4)
C26A 0.039(5) 0.044(6) 0.038(5) -0.002(6) 0.002(4) 0.000(5)
C27A 0.039(5) 0.042(6) 0.038(5) 0.000(7) -0.003(5) -0.002(5)
O3A 0.057(6) 0.044(8) 0.041(6) 0.007(6) -0.008(5) 0.004(6)
C28A 0.033(6) 0.053(8) 0.040(6) 0.000(7) -0.004(5) 0.006(6)
C29A 0.030(5) 0.056(7) 0.040(5) -0.006(6) -0.008(4) 0.002(5)
C30A 0.034(5) 0.056(7) 0.042(4) 0.002(5) -0.003(4) 0.003(5)
C31A 0.046(5) 0.040(6) 0.046(4) -0.004(4) -0.001(3) 0.010(5)
C32A 0.044(5) 0.045(6) 0.044(4) 0.000(4) 0.000(3) 0.010(5)
C33A 0.062(8) 0.045(9) 0.039(8) -0.002(7) 0.010(7) 0.012(7)
C34A 0.071(8) 0.029(7) 0.037(8) -0.003(6) -0.015(6) 0.016(7)

loop_
_atom_type_symbol
_atom_type_description
_atom_type_scat_dispersion_real
_atom_type_scat_dispersion_imag
_atom_type_scat_source
C C 0.0181 0.0091 'International Tables Vol C Tables 4.2.6.8 and 6.1.1.4'
H H 0.0000 0.0000 'International Tables Vol C Tables 4.2.6.8 and 6.1.1.4'
O O 0.0492 0.0322 'International Tables Vol C Tables 4.2.6.8 and 6.1.1.4'

loop_
_geom_angle_atom_site_label_1
_geom_angle_atom_site_label_2
_geom_angle_atom_site_label_3
_geom_angle
C15 O1 C1 120.2(2)
O1 C1 C31 115.0(3)
O1 C1 C2 113.1(3)
C31 C1 C2 105.9(3)
O1 C1 C14 111.1(3)
C31 C1 C14 106.2(3)
C2 C1 C14 104.8(3)
C3 C2 C7 120.4(3)
C3 C2 C1 127.3(3)
C7 C2 C1 112.3(3)
C2 C3 C4 118.9(3)
C2 C3 H3 120.5
C4 C3 H3 120.5
C5 C4 C3 120.8(3)
C5 C4 H4 119.6
C3 C4 H4 119.6
C4 C5 C6 120.0(3)
C4 C5 H5 120.0
C6 C5 H5 120.0
C7 C6 C5 119.2(3)
C7 C6 H6 120.4
C5 C6 H6 120.4
C6 C7 C2 120.7(3)
C6 C7 C8 126.0(3)
C2 C7 C8 113.3(3)
O4 C8 C32 115.1(3)
O4 C8 C9 113.0(3)
C32 C8 C9 106.2(3)
O4 C8 C7 111.0(3)
C32 C8 C7 106.1(3)
C9 C8 C7 104.6(3)
C30 O4 C8 120.1(2)
C10 C9 C14 121.5(3)
C10 C9 C8 125.8(3)
C14 C9 C8 112.7(3)
C9 C10 C11 118.5(4)
C9 C10 H10 120.8
C11 C10 H10 120.8
C12 C11 C10 120.6(4)
C12 C11 H11 119.7
C10 C11 H11 119.7
C11 C12 C13 120.9(3)
C11 C12 H12 119.6
C13 C12 H12 119.6
C14 C13 C12 118.6(4)
C14 C13 H13 120.7
C12 C13 H13 120.7
C13 C14 C9 120.0(3)
C13 C14 C1 127.0(3)
C9 C14 C1 113.0(3)
C16 C15 O1 115.0(3)
C16 C15 C20 120.7(3)
O1 C15 C20 124.3(3)
C15 C16 C17 121.0(3)
C15 C16 H16 119.5
C17 C16 H16 119.5
C16 C17 C18 118.8(4)
C16 C17 H17 120.6
C18 C17 H17 120.6
O2 C18 C19 115.9(3)
O2 C18 C17 124.2(4)
C19 C18 C17 119.9(4)
C18 O2 C33 116.9(3)
C18 C19 C20 121.9(4)
C18 C19 H19 119.0
C20 C19 H19 119.0
C19 C20 C15 117.7(3)
C19 C20 C21 123.2(3)
C15 C20 C21 119.1(3)
C31 C21 C22 116.3(3)
C31 C21 C20 116.4(3)
C22 C21 C20 127.3(3)
C23 C22 C21 121.5(3)
C23 C22 H22 119.2
C21 C22 H22 119.2
C22 C23 C24 121.4(3)
C22 C23 H23 119.3
C24 C23 H23 119.3
C32 C24 C23 116.3(3)
C32 C24 C25 116.8(3)
C23 C24 C25 126.9(3)
C26 C25 C30 117.7(3)
C26 C25 C24 123.6(3)
C30 C25 C24 118.7(3)
C27 C26 C25 122.1(3)
C27 C26 H26 118.9
C25 C26 H26 118.9
C26 C27 O3 115.9(3)
C26 C27 C28 119.9(4)
O3 C27 C28 124.1(4)
C27 O3 C34 116.7(3)
C27 C28 C29 118.6(4)
C27 C28 H28 120.7
C29 C28 H28 120.7
C30 C29 C28 120.9(3)
C30 C29 H29 119.5
C28 C29 H29 119.5
C29 C30 O4 114.7(3)
C29 C30 C25 120.6(3)
O4 C30 C25 124.8(3)
C32 C31 C21 122.0(3)
C32 C31 C1 113.6(3)
C21 C31 C1 124.3(3)
C31 C32 C24 122.4(3)
C31 C32 C8 113.5(3)
C24 C32 C8 124.1(3)
O2 C33 H33A 109.5
O2 C33 H33B 109.5
H33A C33 H33B 109.5
O2 C33 H33C 109.5
H33A C33 H33C 109.5
H33B C33 H33C 109.5
O3 C34 H34A 109.5
O3 C34 H34B 109.5
H34A C34 H34B 109.5
O3 C34 H34C 109.5
H34A C34 H34C 109.5
H34B C34 H34C 109.5
C1A O1A C15A 119.7(10)
O1A C1A C14A 111.5(10)
O1A C1A C31A 114.9(10)
C14A C1A C31A 107.9(11)
O1A C1A C2A 110.8(10)
C14A C1A C2A 104.1(10)
C31A C1A C2A 107.0(10)
C3A C2A C7A 120.0(11)
C3A C2A C1A 127.8(11)
C7A C2A C1A 112.2(9)
C2A C3A C4A 121.3(13)
C2A C3A H3A 119.4
C4A C3A H3A 119.4
C5A C4A C3A 117.9(13)
C5A C4A H4A 121.1
C3A C4A H4A 121.1
C4A C5A C6A 122.0(14)
C4A C5A H5A 119.0
C6A C5A H5A 119.0
C7A C6A C5A 119.0(14)
C7A C6A H6A 120.5
C5A C6A H6A 120.5
C6A C7A C2A 119.8(12)
C6A C7A C8A 127.9(12)
C2A C7A C8A 112.2(9)
O4A C8A C32A 114.7(10)
O4A C8A C7A 112.2(10)
C32A C8A C7A 107.4(11)
O4A C8A C9A 110.8(10)
C32A C8A C9A 105.6(10)
C7A C8A C9A 105.5(10)
C30A O4A C8A 120.5(10)
C10A C9A C14A 120.8(11)
C10A C9A C8A 127.1(11)
C14A C9A C8A 112.1(9)
C9A C10A C11A 119.4(13)
C9A C10A H10A 120.3
C11A C10A H10A 120.3
C12A C11A C10A 119.1(14)
C12A C11A H11A 120.5
C10A C11A H11A 120.5
C11A C12A C13A 121.6(14)
C11A C12A H12A 119.2
C13A C12A H12A 119.2
C14A C13A C12A 118.6(14)
C14A C13A H13A 120.7
C12A C13A H13A 120.7
C13A C14A C9A 120.3(12)
C13A C14A C1A 127.1(12)
C9A C14A C1A 112.6(9)
C16A C15A C20A 119.7(11)
C16A C15A O1A 114.5(11)
C20A C15A O1A 125.8(11)
C15A C16A C17A 121.6(15)
C15A C16A H16A 119.2
C17A C16A H16A 119.2
C16A C17A C18A 119.4(18)
C16A C17A H17A 120.3
C18A C17A H17A 120.3
C19A C18A O2A 117.1(16)
C19A C18A C17A 117.8(15)
O2A C18A C17A 124.7(14)
C18A O2A C33A 116.9(15)
C18A C19A C20A 123.0(14)
C18A C19A H19A 118.5
C20A C19A H19A 118.5
C19A C20A C15A 118.1(11)
C19A C20A C21A 123.4(11)
C15A C20A C21A 118.5(11)
C31A C21A C22A 116.0(11)
C31A C21A C20A 116.5(11)
C22A C21A C20A 127.5(11)
C23A C22A C21A 120.6(13)
C23A C22A H22A 119.7
C21A C22A H22A 119.7
C22A C23A C24A 122.1(13)
C22A C23A H23A 118.9
C24A C23A H23A 118.9
C32A C24A C23A 116.0(11)
C32A C24A C25A 115.8(11)
C23A C24A C25A 127.7(12)
C26A C25A C30A 117.5(11)
C26A C25A C24A 123.2(12)
C30A C25A C24A 119.3(11)
C25A C26A C27A 122.5(14)
C25A C26A H26A 118.8
C27A C26A H26A 118.8
O3A C27A C26A 115.5(14)
O3A C27A C28A 123.5(13)
C26A C27A C28A 121.0(14)
C27A O3A C34A 115.4(14)
C27A C28A C29A 116.3(14)
C27A C28A H28A 121.9
C29A C28A H28A 121.9
C30A C29A C28A 122.7(13)
C30A C29A H29A 118.6
C28A C29A H29A 118.6
C29A C30A O4A 115.4(11)
C29A C30A C25A 120.0(11)
O4A C30A C25A 124.6(11)
C32A C31A C21A 123.2(10)
C32A C31A C1A 112.1(9)
C21A C31A C1A 124.4(10)
C31A C32A C24A 121.1(11)
C31A C32A C8A 113.8(10)
C24A C32A C8A 124.7(10)
O2A C33A H33D 109.5
O2A C33A H33E 109.5
H33D C33A H33E 109.5
O2A C33A H33F 109.5
H33D C33A H33F 109.5
H33E C33A H33F 109.5
O3A C34A H34D 109.5
O3A C34A H34E 109.5
H34D C34A H34E 109.5
O3A C34A H34F 109.5
H34D C34A H34F 109.5
H34E C34A H34F 109.5

loop_
_geom_bond_atom_site_label_1
_geom_bond_atom_site_label_2
_geom_bond_distance
O1 C15 1.395(4)
O1 C1 1.412(4)
C1 C31 1.520(4)
C1 C2 1.523(5)
C1 C14 1.536(5)
C2 C3 1.375(5)
C2 C7 1.402(5)
C3 C4 1.397(5)
C3 H3 0.9500
C4 C5 1.389(5)
C4 H4 0.9500
C5 C6 1.391(5)
C5 H5 0.9500
C6 C7 1.378(5)
C6 H6 0.9500
C7 C8 1.531(4)
C8 O4 1.422(4)
C8 C32 1.516(4)
C8 C9 1.527(5)
O4 C30 1.389(4)
C9 C10 1.385(5)
C9 C14 1.395(5)
C10 C11 1.390(5)
C10 H10 0.9500
C11 C12 1.375(6)
C11 H11 0.9500
C12 C13 1.412(5)
C12 H12 0.9500
C13 C14 1.379(5)
C13 H13 0.9500
C15 C16 1.378(5)
C15 C20 1.401(4)
C16 C17 1.393(6)
C16 H16 0.9500
C17 C18 1.395(6)
C17 H17 0.9500
C18 O2 1.374(5)
C18 C19 1.378(5)
O2 C33 1.428(5)
C19 C20 1.394(5)
C19 H19 0.9500
C20 C21 1.466(5)
C21 C31 1.391(5)
C21 C22 1.406(5)
C22 C23 1.387(5)
C22 H22 0.9500
C23 C24 1.407(5)
C23 H23 0.9500
C24 C32 1.388(4)
C24 C25 1.469(5)
C25 C26 1.386(5)
C25 C30 1.402(5)
C26 C27 1.377(5)
C26 H26 0.9500
C27 O3 1.378(5)
C27 C28 1.389(6)
O3 C34 1.428(4)
C28 C29 1.397(7)
C28 H28 0.9500
C29 C30 1.377(5)
C29 H29 0.9500
C31 C32 1.372(5)
C33 H33A 0.9800
C33 H33B 0.9800
C33 H33C 0.9800
C34 H34A 0.9800
C34 H34B 0.9800
C34 H34C 0.9800
O1A C1A 1.403(12)
O1A C15A 1.409(13)
C1A C14A 1.525(14)
C1A C31A 1.530(13)
C1A C2A 1.532(13)
C2A C3A 1.364(14)
C2A C7A 1.399(14)
C3A C4A 1.393(15)
C3A H3A 0.9500
C4A C5A 1.381(16)
C4A H4A 0.9500
C5A C6A 1.385(16)
C5A H5A 0.9500
C6A C7A 1.380(14)
C6A H6A 0.9500
C7A C8A 1.525(14)
C8A O4A 1.410(12)
C8A C32A 1.521(13)
C8A C9A 1.536(13)
O4A C30A 1.394(13)
C9A C10A 1.383(14)
C9A C14A 1.390(14)
C10A C11A 1.408(15)
C10A H10A 0.9500
C11A C12A 1.376(16)
C11A H11A 0.9500
C12A C13A 1.403(16)
C12A H12A 0.9500
C13A C14A 1.382(14)
C13A H13A 0.9500
C15A C16A 1.365(14)
C15A C20A 1.388(14)
C16A C17A 1.387(18)
C16A H16A 0.9500
C17A C18A 1.398(17)
C17A H17A 0.9500
C18A C19A 1.365(15)
C18A O2A 1.373(15)
O2A C33A 1.421(16)
C19A C20A 1.387(14)
C19A H19A 0.9500
C20A C21A 1.463(14)
C21A C31A 1.398(14)
C21A C22A 1.399(14)
C22A C23A 1.394(15)
C22A H22A 0.9500
C23A C24A 1.401(14)
C23A H23A 0.9500
C24A C32A 1.396(14)
C24A C25A 1.471(13)
C25A C26A 1.377(14)
C25A C30A 1.396(14)
C26A C27A 1.380(15)
C26A H26A 0.9500
C27A O3A 1.379(14)
C27A C28A 1.388(16)
O3A C34A 1.459(16)
C28A C29A 1.403(16)
C28A H28A 0.9500
C29A C30A 1.378(14)
C29A H29A 0.9500
C31A C32A 1.362(14)
C33A H33D 0.9800
C33A H33E 0.9800
C33A H33F 0.9800
C34A H34D 0.9800
C34A H34E 0.9800
C34A H34F 0.9800
